data_4070678
loop_
_publ_author_name
'Mayer, Ulrich F. J.'
'Charmant, Jonathan P. H.'
'Rae, James'
'Manners, Ian'

_publ_section_title
;
 Synthesis and Structures of Strained, Neutral [d7] and Cationic [d6]
 Hydrocarbon-Bridged [n]Cobaltocenophanes (n= 2, 3)
;
_journal_issue 7
_journal_name_full Organometallics
_journal_page_first 1524
_journal_paper_doi 10.1021/om700941v
_journal_volume 27
_journal_year 2008
_chemical_formula_moiety 'C12 H12 Co, H2 O, Cl'
_chemical_formula_sum 'C12 H14 Cl Co O'
_chemical_formula_weight 268.61
_space_group_IT_number 14
_symmetry_cell_setting monoclinic
_symmetry_space_group_name_Hall '-P 2ybc'
_symmetry_space_group_name_H-M 'P 1 21/c 1'
_atom_sites_solution_hydrogens geom
_atom_sites_solution_primary direct
_atom_sites_solution_secondary difmap
_audit_creation_method SHELXL-97
_cell_angle_alpha 90.00
_cell_angle_beta 92.524(2)
_cell_angle_gamma 90.00
_cell_formula_units_Z 4
_cell_length_a 7.1957(2)
_cell_length_b 10.2972(4)
_cell_length_c 14.7117(6)
_cell_measurement_reflns_used 10571
_cell_measurement_temperature 120(2)
_cell_measurement_theta_max 27.48
_cell_measurement_theta_min 2.91
_cell_volume 1089.01(7)
_computing_cell_refinement 'DENZO (Otwinowski & Minor, 1997) & COLLECT (Hooft, R.W.W., 1998)'
_computing_data_collection 'COLLECT (Hooft, R.W.W., 1998)'
_computing_data_reduction 'DENZO (Otwinowski & Minor, 1997) & COLLECT (Hooft, R.W.W., 1998)'
_computing_molecular_graphics 'Bruker SHELXTL'
_computing_publication_material 'Bruker SHELXTL'
_computing_structure_refinement 'SHELXL-97 (Sheldrick, 1997)'
_computing_structure_solution 'SHELXS-97 (Sheldrick, 1990)'
_diffrn_ambient_temperature 120(2)
_diffrn_detector_area_resol_mean '4096x4096pixels / 62x62mm'
_diffrn_measured_fraction_theta_full 0.987
_diffrn_measured_fraction_theta_max 0.987
_diffrn_measurement_device_type 'Bruker-Nonius APEX II CCD camera on \k-goniostat'
_diffrn_measurement_method '\f & \w scans'
_diffrn_radiation_monochromator '10cm confocal mirrors'
_diffrn_radiation_source 'Bruker-Nonius FR591 rotating anode'
_diffrn_radiation_type MoK\a
_diffrn_radiation_wavelength 0.71073
_diffrn_reflns_av_R_equivalents 0.0488
_diffrn_reflns_av_sigmaI/netI 0.0443
_diffrn_reflns_limit_h_max 9
_diffrn_reflns_limit_h_min -9
_diffrn_reflns_limit_k_max 13
_diffrn_reflns_limit_k_min -13
_diffrn_reflns_limit_l_max 19
_diffrn_reflns_limit_l_min -19
_diffrn_reflns_number 10805
_diffrn_reflns_theta_full 27.61
_diffrn_reflns_theta_max 27.61
_diffrn_reflns_theta_min 3.41
_exptl_absorpt_coefficient_mu 1.788
_exptl_absorpt_correction_T_max 0.93
_exptl_absorpt_correction_T_min 0.76
_exptl_absorpt_correction_type multi-scan
_exptl_absorpt_process_details 'SADABS 2007/2 (Sheldrick, G.M., 2007)'
_exptl_crystal_colour 'Light Orange'
_exptl_crystal_density_diffrn 1.638
_exptl_crystal_density_method none
_exptl_crystal_description 'Cut Block'
_exptl_crystal_F_000 552
_exptl_crystal_size_max 0.22
_exptl_crystal_size_mid 0.08
_exptl_crystal_size_min 0.04
_refine_diff_density_max 0.541
_refine_diff_density_min -0.428
_refine_diff_density_rms 0.101
_refine_ls_extinction_method none
_refine_ls_goodness_of_fit_ref 1.126
_refine_ls_hydrogen_treatment mixed
_refine_ls_matrix_type full
_refine_ls_number_parameters 142
_refine_ls_number_reflns 2505
_refine_ls_number_restraints 2
_refine_ls_restrained_S_all 1.125
_refine_ls_R_factor_all 0.0559
_refine_ls_R_factor_gt 0.0433
_refine_ls_shift/su_max 0.002
_refine_ls_shift/su_mean 0.000
_refine_ls_structure_factor_coef Fsqd
_refine_ls_weighting_details 'calc w=1/[\s^2^(Fo^2^)+(0.1000P)^2^] where P=(Fo^2^+2Fc^2^)/3'
_refine_ls_weighting_scheme calc
_refine_ls_wR_factor_gt 0.1359
_refine_ls_wR_factor_ref 0.1500
_reflns_number_gt 2147
_reflns_number_total 2505
_reflns_threshold_expression >2\s(I)
_cod_data_source_file om700941v-file003.cif
_cod_data_source_block 7
_cod_depositor_comments
;
The following automatic conversions were performed:

'_symmetry_cell_setting' value 'Monoclinic' changed to 'monoclinic'
according to /home/saulius/struct/CIF-dictionaries/cif_core.dic
dictionary named 'cif_core.dic' version 2.4.1 from 2010-06-29.

Automatic conversion script
Id: cif_fix_values 1715 2011-07-08 13:25:40Z adriana 
;
_cod_original_sg_symbol_H-M 'P 21/c'
_cod_database_code 4070678

loop_
_symmetry_equiv_pos_as_xyz
'x, y, z'
'-x, y+1/2, -z+1/2'
'-x, -y, -z'
'x, -y-1/2, z-1/2'

loop_
_atom_site_label
_atom_site_type_symbol
_atom_site_fract_x
_atom_site_fract_y
_atom_site_fract_z
_atom_site_U_iso_or_equiv
_atom_site_adp_type
_atom_site_occupancy
_atom_site_symmetry_multiplicity
_atom_site_calc_flag
_atom_site_refinement_flags
C1 C 0.1359(5) 0.2266(3) 0.2776(2) 0.0209(7) Uani 1 1 d .
H1 H 0.1000 0.1534 0.3179 0.025 Uiso 1 1 calc R
C2 C 0.3161(5) 0.2839(3) 0.2755(2) 0.0215(7) Uani 1 1 d .
H2 H 0.4290 0.2569 0.3129 0.026 Uiso 1 1 calc R
C3 C 0.3084(5) 0.3832(3) 0.2074(2) 0.0225(7) Uani 1 1 d .
H3 H 0.4152 0.4379 0.1888 0.027 Uiso 1 1 calc R
C4 C 0.1240(5) 0.3874(3) 0.1681(2) 0.0216(7) Uani 1 1 d .
H4 H 0.0783 0.4471 0.1184 0.026 Uiso 1 1 calc R
C5 C 0.0167(4) 0.2879(3) 0.2099(2) 0.0191(7) Uani 1 1 d .
C6 C -0.1708(5) 0.2361(4) 0.1716(3) 0.0269(8) Uani 1 1 d .
H6A H -0.2518 0.2165 0.2226 0.032 Uiso 1 1 calc R
H6B H -0.2328 0.3039 0.1334 0.032 Uiso 1 1 calc R
C7 C -0.1471(4) 0.1131(4) 0.1145(2) 0.0218(7) Uani 1 1 d .
H7A H -0.1813 0.0365 0.1508 0.026 Uiso 1 1 calc R
H7B H -0.2335 0.1170 0.0603 0.026 Uiso 1 1 calc R
C8 C 0.0491(4) 0.0961(3) 0.0839(2) 0.0183(7) Uani 1 1 d .
C9 C 0.1884(5) 0.0167(3) 0.1275(2) 0.0203(7) Uani 1 1 d .
H9 H 0.1661 -0.0503 0.1750 0.024 Uiso 1 1 calc R
C10 C 0.3659(4) 0.0526(3) 0.0961(2) 0.0203(7) Uani 1 1 d .
H10 H 0.4886 0.0165 0.1184 0.024 Uiso 1 1 calc R
C11 C 0.3387(4) 0.1533(3) 0.0301(2) 0.0204(7) Uani 1 1 d .
H11 H 0.4383 0.1996 -0.0024 0.024 Uiso 1 1 calc R
C12 C 0.1430(4) 0.1786(3) 0.0210(2) 0.0181(7) Uani 1 1 d .
H12 H 0.0820 0.2447 -0.0202 0.022 Uiso 1 1 calc R
Co1 Co 0.22973(5) 0.20827(4) 0.15122(3) 0.01441(19) Uani 1 1 d .
Cl1 Cl 0.29023(11) 0.67940(8) 0.07967(6) 0.0212(2) Uani 1 1 d .
O1 O 0.3036(4) 0.0374(3) 0.4236(2) 0.0361(7) Uani 1 1 d D
H1A H 0.302(7) -0.020(4) 0.464(3) 0.054 Uiso 1 1 d D
H1B H 0.413(4) 0.064(5) 0.427(4) 0.054 Uiso 1 1 d D

loop_
_atom_site_aniso_label
_atom_site_aniso_U_11
_atom_site_aniso_U_22
_atom_site_aniso_U_33
_atom_site_aniso_U_23
_atom_site_aniso_U_13
_atom_site_aniso_U_12
C1 0.0247(17) 0.0203(16) 0.0181(17) -0.0015(13) 0.0068(13) 0.0019(13)
C2 0.0212(17) 0.0244(18) 0.0188(18) -0.0030(13) -0.0002(13) -0.0007(13)
C3 0.0259(17) 0.0188(16) 0.0228(18) -0.0049(14) 0.0020(13) -0.0045(13)
C4 0.0327(18) 0.0137(15) 0.0190(16) -0.0020(13) 0.0070(13) 0.0047(13)
C5 0.0191(17) 0.0215(17) 0.0173(18) -0.0025(12) 0.0079(13) 0.0050(12)
C6 0.0181(17) 0.035(2) 0.028(2) 0.0023(16) 0.0044(14) 0.0077(15)
C7 0.0151(15) 0.0285(18) 0.0220(17) 0.0032(14) 0.0044(12) -0.0012(13)
C8 0.0162(14) 0.0174(16) 0.0214(17) -0.0037(13) 0.0038(12) -0.0027(12)
C9 0.0236(16) 0.0139(15) 0.0237(18) 0.0008(13) 0.0027(13) 0.0004(13)
C10 0.0190(15) 0.0179(16) 0.0243(18) -0.0054(14) 0.0051(12) 0.0010(12)
C11 0.0199(16) 0.0236(17) 0.0182(16) -0.0080(14) 0.0079(12) -0.0014(13)
C12 0.0210(16) 0.0224(16) 0.0111(15) -0.0025(12) 0.0010(12) -0.0014(13)
Co1 0.0152(3) 0.0146(3) 0.0136(3) 0.00029(15) 0.00241(18) -0.00016(14)
Cl1 0.0207(4) 0.0215(4) 0.0215(4) 0.0012(3) 0.0026(3) -0.0003(3)
O1 0.0311(15) 0.0344(16) 0.0417(18) 0.0140(13) -0.0110(13) -0.0070(12)

loop_
_atom_type_symbol
_atom_type_description
_atom_type_scat_dispersion_real
_atom_type_scat_dispersion_imag
_atom_type_scat_source
C C 0.0033 0.0016 'International Tables Vol C Tables 4.2.6.8 and 6.1.1.4'
H H 0.0000 0.0000 'International Tables Vol C Tables 4.2.6.8 and 6.1.1.4'
Cl Cl 0.1484 0.1585 'International Tables Vol C Tables 4.2.6.8 and 6.1.1.4'
Co Co 0.3494 0.9721 'International Tables Vol C Tables 4.2.6.8 and 6.1.1.4'
O O 0.0106 0.0060 'International Tables Vol C Tables 4.2.6.8 and 6.1.1.4'

loop_
_geom_angle_atom_site_label_1
_geom_angle_atom_site_label_2
_geom_angle_atom_site_label_3
_geom_angle
C2 C1 C5 108.7(3)
C2 C1 Co1 71.1(2)
C5 C1 Co1 67.31(19)
C2 C1 H1 125.6
C5 C1 H1 125.6
Co1 C1 H1 125.6
C1 C2 C3 107.6(3)
C1 C2 Co1 67.87(19)
C3 C2 Co1 69.35(18)
C1 C2 H2 126.2
C3 C2 H2 126.2
Co1 C2 H2 126.2
C4 C3 C2 108.2(3)
C4 C3 Co1 68.15(19)
C2 C3 Co1 69.87(19)
C4 C3 H3 125.9
C2 C3 H3 125.9
Co1 C3 H3 125.9
C3 C4 C5 108.3(3)
C3 C4 Co1 70.9(2)
C5 C4 Co1 67.21(18)
C3 C4 H4 125.8
C5 C4 H4 125.8
Co1 C4 H4 125.8
C1 C5 C4 107.2(3)
C1 C5 C6 126.3(3)
C4 C5 C6 124.8(3)
C1 C5 Co1 70.60(19)
C4 C5 Co1 70.52(18)
C6 C5 Co1 112.5(2)
C7 C6 C5 111.8(3)
C7 C6 H6A 109.3
C5 C6 H6A 109.3
C7 C6 H6B 109.3
C5 C6 H6B 109.3
H6A C6 H6B 107.9
C8 C7 C6 112.7(3)
C8 C7 H7A 109.0
C6 C7 H7A 109.0
C8 C7 H7B 109.0
C6 C7 H7B 109.0
H7A C7 H7B 107.8
C9 C8 C12 106.7(3)
C9 C8 C7 125.5(3)
C12 C8 C7 126.3(3)
C9 C8 Co1 71.01(18)
C12 C8 Co1 70.20(18)
C7 C8 Co1 112.7(2)
C8 C9 C10 109.1(3)
C8 C9 Co1 67.24(18)
C10 C9 Co1 71.13(19)
C8 C9 H9 125.4
C10 C9 H9 125.4
Co1 C9 H9 125.4
C9 C10 C11 108.1(3)
C9 C10 Co1 68.04(18)
C11 C10 Co1 69.50(18)
C9 C10 H10 125.9
C11 C10 H10 125.9
Co1 C10 H10 125.9
C10 C11 C12 107.5(3)
C10 C11 Co1 69.96(18)
C12 C11 Co1 67.68(18)
C10 C11 H11 126.2
C12 C11 H11 126.2
Co1 C11 H11 126.2
C11 C12 C8 108.6(3)
C11 C12 Co1 71.12(18)
C8 C12 Co1 67.30(17)
C11 C12 H12 125.7
C8 C12 H12 125.7
Co1 C12 H12 125.7
C5 Co1 C8 87.46(14)
C5 Co1 C12 105.41(14)
C8 Co1 C12 42.51(13)
C5 Co1 C1 42.08(14)
C8 Co1 C1 106.15(14)
C12 Co1 C1 142.22(14)
C5 Co1 C4 42.27(14)
C8 Co1 C4 110.75(14)
C12 Co1 C4 98.84(14)
C1 Co1 C4 69.91(14)
C5 Co1 C9 111.70(14)
C8 Co1 C9 41.74(14)
C12 Co1 C9 69.55(14)
C1 Co1 C9 101.40(14)
C4 Co1 C9 149.39(14)
C5 Co1 C3 70.40(14)
C8 Co1 C3 151.71(14)
C12 Co1 C3 125.83(14)
C1 Co1 C3 69.14(14)
C4 Co1 C3 40.98(14)
C9 Co1 C3 164.11(14)
C5 Co1 C11 145.82(14)
C8 Co1 C11 70.82(13)
C12 Co1 C11 41.20(13)
C1 Co1 C11 168.81(14)
C4 Co1 C11 121.28(14)
C9 Co1 C11 68.96(14)
C3 Co1 C11 118.78(14)
C5 Co1 C2 70.36(14)
C8 Co1 C2 146.55(14)
C12 Co1 C2 166.49(14)
C1 Co1 C2 41.00(14)
C4 Co1 C2 69.20(14)
C9 Co1 C2 123.95(14)
C3 Co1 C2 40.78(13)
C11 Co1 C2 139.62(13)
C5 Co1 C10 152.54(14)
C8 Co1 C10 70.20(13)
C12 Co1 C10 68.92(13)
C1 Co1 C10 128.31(14)
C4 Co1 C10 161.46(14)
C9 Co1 C10 40.84(13)
C3 Co1 C10 135.50(13)
C11 Co1 C10 40.54(13)
C2 Co1 C10 120.87(14)
H1A O1 H1B 104(5)

loop_
_geom_bond_atom_site_label_1
_geom_bond_atom_site_label_2
_geom_bond_distance
C1 C2 1.427(5)
C1 C5 1.432(5)
C1 Co1 2.015(4)
C1 H1 1.0000
C2 C3 1.432(5)
C2 Co1 2.058(3)
C2 H2 1.0000
C3 C4 1.424(5)
C3 Co1 2.051(3)
C3 H3 1.0000
C4 C5 1.438(5)
C4 Co1 2.015(3)
C4 H4 1.0000
C5 C6 1.535(5)
C5 Co1 1.971(3)
C6 C7 1.534(5)
C6 H6A 0.9900
C6 H6B 0.9900
C7 C8 1.512(4)
C7 H7A 0.9900
C7 H7B 0.9900
C8 C9 1.424(5)
C8 C12 1.445(5)
C8 Co1 1.973(3)
C9 C10 1.426(5)
C9 Co1 2.023(3)
C9 H9 1.0000
C10 C11 1.428(5)
C10 Co1 2.064(3)
C10 H10 1.0000
C11 C12 1.432(5)
C11 Co1 2.058(3)
C11 H11 1.0000
C12 Co1 2.012(3)
C12 H12 1.0000
O1 H1A 0.838(19)
O1 H1B 0.838(19)

loop_
_geom_hbond_atom_site_label_D
_geom_hbond_atom_site_label_H
_geom_hbond_atom_site_label_A
_geom_hbond_distance_DH
_geom_hbond_distance_HA
_geom_hbond_distance_DA
_geom_hbond_angle_DHA
_geom_hbond_site_symmetry_A
O1 H1A Cl1 0.838(19) 2.37(2) 3.207(3) 178(5) 4_566
O1 H1B Cl1 0.838(19) 2.44(2) 3.271(3) 169(5) 2_645

loop_
_geom_torsion_atom_site_label_1
_geom_torsion_atom_site_label_2
_geom_torsion_atom_site_label_3
_geom_torsion_atom_site_label_4
_geom_torsion
C5 C1 C2 C3 1.1(4)
Co1 C1 C2 C3 58.1(2)
C5 C1 C2 Co1 -56.9(2)
C1 C2 C3 C4 0.3(4)
Co1 C2 C3 C4 57.5(2)
C1 C2 C3 Co1 -57.2(2)
C2 C3 C4 C5 -1.6(4)
Co1 C3 C4 C5 56.9(2)
C2 C3 C4 Co1 -58.5(2)
C2 C1 C5 C4 -2.1(4)
Co1 C1 C5 C4 -61.4(2)
C2 C1 C5 C6 163.4(3)
Co1 C1 C5 C6 104.2(3)
C2 C1 C5 Co1 59.3(2)
C3 C4 C5 C1 2.3(4)
Co1 C4 C5 C1 61.4(2)
C3 C4 C5 C6 -163.5(3)
Co1 C4 C5 C6 -104.4(3)
C3 C4 C5 Co1 -59.1(2)
C1 C5 C6 C7 -68.0(4)
C4 C5 C6 C7 95.1(4)
Co1 C5 C6 C7 13.9(4)
C5 C6 C7 C8 -18.6(4)
C6 C7 C8 C9 97.3(4)
C6 C7 C8 C12 -66.4(4)
C6 C7 C8 Co1 15.1(4)
C12 C8 C9 C10 2.6(4)
C7 C8 C9 C10 -163.7(3)
Co1 C8 C9 C10 -58.9(2)
C12 C8 C9 Co1 61.5(2)
C7 C8 C9 Co1 -104.8(3)
C8 C9 C10 C11 -1.5(4)
Co1 C9 C10 C11 -58.1(2)
C8 C9 C10 Co1 56.6(2)
C9 C10 C11 C12 -0.2(4)
Co1 C10 C11 C12 -57.4(2)
C9 C10 C11 Co1 57.2(2)
C10 C11 C12 C8 1.9(4)
Co1 C11 C12 C8 -57.0(2)
C10 C11 C12 Co1 58.8(2)
C9 C8 C12 C11 -2.8(4)
C7 C8 C12 C11 163.4(3)
Co1 C8 C12 C11 59.3(2)
C9 C8 C12 Co1 -62.1(2)
C7 C8 C12 Co1 104.2(3)
C1 C5 Co1 C8 117.7(2)
C4 C5 Co1 C8 -125.2(2)
C6 C5 Co1 C8 -4.6(3)
C1 C5 Co1 C12 156.6(2)
C4 C5 Co1 C12 -86.2(2)
C6 C5 Co1 C12 34.4(3)
C4 C5 Co1 C1 117.2(3)
C6 C5 Co1 C1 -122.3(3)
C1 C5 Co1 C4 -117.2(3)
C6 C5 Co1 C4 120.6(3)
C1 C5 Co1 C9 82.9(2)
C4 C5 Co1 C9 -159.9(2)
C6 C5 Co1 C9 -39.3(3)
C1 C5 Co1 C3 -80.2(2)
C4 C5 Co1 C3 36.91(19)
C6 C5 Co1 C3 157.5(3)
C1 C5 Co1 C11 167.1(2)
C4 C5 Co1 C11 -75.8(3)
C6 C5 Co1 C11 44.8(4)
C1 C5 Co1 C2 -36.8(2)
C4 C5 Co1 C2 80.3(2)
C6 C5 Co1 C2 -159.1(3)
C1 C5 Co1 C10 82.8(3)
C4 C5 Co1 C10 -160.0(3)
C6 C5 Co1 C10 -39.4(4)
C9 C8 Co1 C5 -127.3(2)
C12 C8 Co1 C5 116.2(2)
C7 C8 Co1 C5 -5.9(2)
C9 C8 Co1 C12 116.5(3)
C7 C8 Co1 C12 -122.1(3)
C9 C8 Co1 C1 -89.1(2)
C12 C8 Co1 C1 154.39(19)
C7 C8 Co1 C1 32.3(3)
C9 C8 Co1 C4 -163.3(2)
C12 C8 Co1 C4 80.2(2)
C7 C8 Co1 C4 -41.9(3)
C12 C8 Co1 C9 -116.5(3)
C7 C8 Co1 C9 121.4(3)
C9 C8 Co1 C3 -165.0(3)
C12 C8 Co1 C3 78.5(3)
C7 C8 Co1 C3 -43.6(4)
C9 C8 Co1 C11 79.6(2)
C12 C8 Co1 C11 -36.92(19)
C7 C8 Co1 C11 -159.0(3)
C9 C8 Co1 C2 -79.9(3)
C12 C8 Co1 C2 163.6(2)
C7 C8 Co1 C2 41.5(4)
C9 C8 Co1 C10 36.45(19)
C12 C8 Co1 C10 -80.0(2)
C7 C8 Co1 C10 157.9(3)
C11 C12 Co1 C5 171.1(2)
C8 C12 Co1 C5 -68.4(2)
C11 C12 Co1 C8 -120.5(3)
C11 C12 Co1 C1 -163.2(2)
C8 C12 Co1 C1 -42.7(3)
C11 C12 Co1 C4 128.3(2)
C8 C12 Co1 C4 -111.2(2)
C11 C12 Co1 C9 -81.0(2)
C8 C12 Co1 C9 39.49(19)
C11 C12 Co1 C3 94.4(2)
C8 C12 Co1 C3 -145.1(2)
C8 C12 Co1 C11 120.5(3)
C11 C12 Co1 C2 101.3(6)
C8 C12 Co1 C2 -138.2(6)
C11 C12 Co1 C10 -37.2(2)
C8 C12 Co1 C10 83.3(2)
C2 C1 Co1 C5 -120.6(3)
C2 C1 Co1 C8 172.30(19)
C5 C1 Co1 C8 -67.1(2)
C2 C1 Co1 C12 -159.2(2)
C5 C1 Co1 C12 -38.6(3)
C2 C1 Co1 C4 -81.0(2)
C5 C1 Co1 C4 39.6(2)
C2 C1 Co1 C9 129.5(2)
C5 C1 Co1 C9 -109.9(2)
C2 C1 Co1 C3 -37.2(2)
C5 C1 Co1 C3 83.5(2)
C2 C1 Co1 C11 99.7(7)
C5 C1 Co1 C11 -139.7(7)
C5 C1 Co1 C2 120.6(3)
C2 C1 Co1 C10 95.0(2)
C5 C1 Co1 C10 -144.3(2)
C3 C4 Co1 C5 120.4(3)
C3 C4 Co1 C8 -178.8(2)
C5 C4 Co1 C8 60.9(2)
C3 C4 Co1 C12 -136.4(2)
C5 C4 Co1 C12 103.2(2)
C3 C4 Co1 C1 81.0(2)
C5 C4 Co1 C1 -39.42(19)
C3 C4 Co1 C9 159.2(3)
C5 C4 Co1 C9 38.8(4)
C5 C4 Co1 C3 -120.4(3)
C3 C4 Co1 C11 -99.2(2)
C5 C4 Co1 C11 140.42(19)
C3 C4 Co1 C2 37.1(2)
C5 C4 Co1 C2 -83.3(2)
C3 C4 Co1 C10 -89.3(5)
C5 C4 Co1 C10 150.3(4)
C8 C9 Co1 C5 58.8(2)
C10 C9 Co1 C5 -179.93(19)
C10 C9 Co1 C8 121.2(3)
C8 C9 Co1 C12 -40.20(19)
C10 C9 Co1 C12 81.1(2)
C8 C9 Co1 C1 101.6(2)
C10 C9 Co1 C1 -137.2(2)
C8 C9 Co1 C4 31.9(4)
C10 C9 Co1 C4 153.1(3)
C8 C9 Co1 C3 153.4(5)
C10 C9 Co1 C3 -85.4(5)
C8 C9 Co1 C11 -84.4(2)
C10 C9 Co1 C11 36.85(19)
C8 C9 Co1 C2 139.1(2)
C10 C9 Co1 C2 -99.6(2)
C8 C9 Co1 C10 -121.2(3)
C4 C3 Co1 C5 -38.0(2)
C2 C3 Co1 C5 82.3(2)
C4 C3 Co1 C8 2.4(4)
C2 C3 Co1 C8 122.8(3)
C4 C3 Co1 C12 57.2(3)
C2 C3 Co1 C12 177.54(19)
C4 C3 Co1 C1 -83.0(2)
C2 C3 Co1 C1 37.4(2)
C2 C3 Co1 C4 120.4(3)
C4 C3 Co1 C9 -138.6(5)
C2 C3 Co1 C9 -18.2(6)
C4 C3 Co1 C11 105.7(2)
C2 C3 Co1 C11 -133.9(2)
C4 C3 Co1 C2 -120.4(3)
C4 C3 Co1 C10 153.0(2)
C2 C3 Co1 C10 -86.6(3)
C10 C11 Co1 C5 -135.1(2)
C12 C11 Co1 C5 -15.4(3)
C10 C11 Co1 C8 -81.7(2)
C12 C11 Co1 C8 38.0(2)
C10 C11 Co1 C12 -119.7(3)
C10 C11 Co1 C1 -5.6(8)
C12 C11 Co1 C1 114.1(7)
C10 C11 Co1 C4 175.18(19)
C12 C11 Co1 C4 -65.1(2)
C10 C11 Co1 C9 -37.11(19)
C12 C11 Co1 C9 82.6(2)
C10 C11 Co1 C3 127.6(2)
C12 C11 Co1 C3 -112.7(2)
C10 C11 Co1 C2 81.0(3)
C12 C11 Co1 C2 -159.3(2)
C12 C11 Co1 C10 119.7(3)
C1 C2 Co1 C5 37.8(2)
C3 C2 Co1 C5 -82.4(2)
C1 C2 Co1 C8 -13.5(3)
C3 C2 Co1 C8 -133.7(3)
C1 C2 Co1 C12 111.6(6)
C3 C2 Co1 C12 -8.6(7)
C3 C2 Co1 C1 -120.2(3)
C1 C2 Co1 C4 82.9(2)
C3 C2 Co1 C4 -37.3(2)
C1 C2 Co1 C9 -65.7(2)
C3 C2 Co1 C9 174.1(2)
C1 C2 Co1 C3 120.2(3)
C1 C2 Co1 C11 -162.8(2)
C3 C2 Co1 C11 77.0(3)
C1 C2 Co1 C10 -114.4(2)
C3 C2 Co1 C10 125.4(2)
C9 C10 Co1 C5 0.1(4)
C11 C10 Co1 C5 120.7(3)
C9 C10 Co1 C8 -37.2(2)
C11 C10 Co1 C8 83.3(2)
C9 C10 Co1 C12 -82.7(2)
C11 C10 Co1 C12 37.82(19)
C9 C10 Co1 C1 58.1(3)
C11 C10 Co1 C1 178.62(19)
C9 C10 Co1 C4 -133.6(4)
C11 C10 Co1 C4 -13.0(5)
C11 C10 Co1 C9 120.5(3)
C9 C10 Co1 C3 157.1(2)
C11 C10 Co1 C3 -82.4(3)
C9 C10 Co1 C11 -120.5(3)
C9 C10 Co1 C2 107.7(2)
C11 C10 Co1 C2 -131.8(2)
